data_7235375
loop_
_publ_author_name
'Kyprianidou, Eleni J.'
'Lazarides, Theodore'
'Kaziannis, Spyridon'
'Kosmidis, Constantine'
'Itskos, Grigorios'
'Manos, Manolis J.'
'Tasiopoulos, Anastasios J.'

_publ_section_title
;
 Single crystal coordinating solvent exchange as a general method for the
 enhancement of the photoluminescence properties of lanthanide MOFs
;
_journal_issue 15
_journal_name_full 'Journal of Materials Chemistry A'
_journal_page_first 5258
_journal_paper_doi 10.1039/c3ta14489e
_journal_volume 2
_journal_year 2014
_chemical_formula_moiety 'C22 H14 Eu N5 O6'
_chemical_formula_sum 'C22 H14 Eu N5 O6'
_chemical_formula_weight 596.35
_space_group_IT_number 15
_space_group_name_Hall '-C 2yc'
_space_group_name_H-M_alt 'C 1 2/c 1'
_symmetry_cell_setting monoclinic
_symmetry_space_group_name_H-M 'C 1 2/c 1'
_atom_sites_solution_hydrogens geom
_atom_sites_solution_primary direct
_atom_sites_solution_secondary difmap
_audit_creation_method SHELXL-97
_cell_angle_alpha 90.00
_cell_angle_beta 102.307(4)
_cell_angle_gamma 90.00
_cell_formula_units_Z 8
_cell_length_a 28.6627(10)
_cell_length_b 14.0581(4)
_cell_length_c 13.1543(5)
_cell_measurement_reflns_used 4675
_cell_measurement_temperature 100(2)
_cell_measurement_theta_max 67.1093
_cell_measurement_theta_min 3.1536
_cell_volume 5178.6(3)
_computing_cell_refinement 'CrysAlis RED'
_computing_data_collection 'CrysAlis CCD'
_computing_data_reduction 'CrysAlis RED'
_computing_molecular_graphics
;
 DIAMOND (Brandenburg, 2006)
 MERCURY (Bruno et al. 2002)
;
_computing_publication_material 'WINGX (Farrugia, 1999)'
_computing_structure_refinement 'SHELXL-97 (Sheldrick, 1997)'
_computing_structure_solution 'SHELXL-97 (Sheldrick, 1997)'
_diffrn_ambient_temperature 100(2)
_diffrn_detector_area_resol_mean 10.4223
_diffrn_measured_fraction_theta_full 0.998
_diffrn_measured_fraction_theta_max 0.998
_diffrn_measurement_device_type 'SuperNova, Dual, Cu at zero, Atlas'
_diffrn_measurement_method '\w scans'
_diffrn_radiation_monochromator mirror
_diffrn_radiation_source 'SuperNova (Cu) X-ray Source'
_diffrn_radiation_type CuK\a
_diffrn_radiation_wavelength 1.54184
_diffrn_reflns_av_R_equivalents 0.0368
_diffrn_reflns_av_sigmaI/netI 0.0411
_diffrn_reflns_limit_h_max 34
_diffrn_reflns_limit_h_min -28
_diffrn_reflns_limit_k_max 13
_diffrn_reflns_limit_k_min -16
_diffrn_reflns_limit_l_max 15
_diffrn_reflns_limit_l_min -15
_diffrn_reflns_number 9538
_diffrn_reflns_theta_full 67.00
_diffrn_reflns_theta_max 67.00
_diffrn_reflns_theta_min 3.16
_exptl_absorpt_coefficient_mu 17.715
_exptl_absorpt_correction_T_max 1.00000
_exptl_absorpt_correction_T_min 0.14811
_exptl_absorpt_correction_type multi-scan
_exptl_absorpt_process_details 'Empirical absorption correction (CrysAlis RED, Oxford Diffraction)'
_exptl_crystal_colour colorless
_exptl_crystal_density_diffrn 1.530
_exptl_crystal_density_method 'not measured'
_exptl_crystal_description plate
_exptl_crystal_F_000 2336
_exptl_crystal_size_max 0.08
_exptl_crystal_size_mid 0.06
_exptl_crystal_size_min 0.03
_refine_diff_density_max 1.491
_refine_diff_density_min -1.405
_refine_diff_density_rms 0.165
_refine_ls_extinction_method none
_refine_ls_goodness_of_fit_ref 1.084
_refine_ls_hydrogen_treatment mixed
_refine_ls_matrix_type full
_refine_ls_number_parameters 310
_refine_ls_number_reflns 4601
_refine_ls_number_restraints 112
_refine_ls_restrained_S_all 1.120
_refine_ls_R_factor_all 0.0645
_refine_ls_R_factor_gt 0.0602
_refine_ls_shift/su_max 0.001
_refine_ls_shift/su_mean 0.000
_refine_ls_structure_factor_coef Fsqd
_refine_ls_weighting_details 'calc w=1/[\s^2^(Fo^2^)+(0.1335P)^2^+6.2746P] where P=(Fo^2^+2Fc^2^)/3'
_refine_ls_weighting_scheme calc
_refine_ls_wR_factor_gt 0.1761
_refine_ls_wR_factor_ref 0.1820
_reflns_number_gt 4046
_reflns_number_total 4601
_reflns_threshold_expression >2sigma(I)
_cod_data_source_file c3ta14489e2.cif
_cod_data_source_block UCY-8-Im
_cod_depositor_comments
;
The following automatic conversions were performed:

data item '_symmetry_cell_setting' value 'Monoclinic' was changed to
'monoclinic' in accordance with the
/home/saulius/struct/COD-crude-data/automatic-downloads/DataCite-retrospective/RSC/depositions/lib/dictionaries/cif_core.dic
dictionary named 'cif_core.dic' version 2.4.2 last updated on
2011-04-26.

Automatic conversion script
Id: cif_fix_values 6909 2019-04-08 15:41:33Z antanas 
;
_cod_original_sg_symbol_H-M 'C 2/c'
_cod_database_code 7235375

loop_
_symmetry_equiv_pos_as_xyz
'x, y, z'
'-x, y, -z+1/2'
'x+1/2, y+1/2, z'
'-x+1/2, y+1/2, -z+1/2'
'-x, -y, -z'
'x, -y, z-1/2'
'-x+1/2, -y+1/2, -z'
'x+1/2, -y+1/2, z-1/2'

loop_
_atom_site_label
_atom_site_type_symbol
_atom_site_fract_x
_atom_site_fract_y
_atom_site_fract_z
_atom_site_U_iso_or_equiv
_atom_site_adp_type
_atom_site_occupancy
_atom_site_symmetry_multiplicity
_atom_site_calc_flag
_atom_site_refinement_flags
Eu1 Eu 0.316945(11) 0.70267(2) 0.05854(3) 0.0273(2) Uani 1 1 d .
C1 C 0.4049(2) 0.7378(6) 0.0013(6) 0.0413(16) Uani 1 1 d .
C2 C 0.4475(2) 0.7658(6) -0.0429(6) 0.0445(17) Uani 1 1 d .
C3 C 0.4603(3) 0.8578(6) -0.0494(8) 0.056(2) Uani 1 1 d .
H3 H 0.4420 0.9058 -0.0287 0.067 Uiso 1 1 calc R
C4 C 0.5014(3) 0.8810(6) -0.0875(7) 0.053(2) Uani 1 1 d .
H4 H 0.5095 0.9445 -0.0935 0.064 Uiso 1 1 calc R
C5 C 0.5287(3) 0.8123(6) -0.1152(8) 0.054(2) Uani 1 1 d .
C6 C 0.5158(5) 0.7163(8) -0.1089(14) 0.096(5) Uani 1 1 d U
H6 H 0.5345 0.6682 -0.1282 0.116 Uiso 1 1 calc R
C7 C 0.4755(5) 0.6944(7) -0.0741(11) 0.080(4) Uani 1 1 d .
H7 H 0.4664 0.6311 -0.0712 0.096 Uiso 1 1 calc R
C8 C 0.5742(3) 0.8330(7) -0.1459(8) 0.058(2) Uani 1 1 d D
H16 H 0.598(3) 0.783(6) -0.151(9) 0.070 Uiso 1 1 d D
C9 C 0.2794(3) 0.8167(5) -0.1708(6) 0.0381(15) Uani 1 1 d .
C10 C 0.2987(2) 0.8787(5) -0.2467(5) 0.0385(15) Uani 1 1 d .
C11 C 0.2701(2) 0.9468(5) -0.3020(5) 0.0332(13) Uani 1 1 d .
H11 H 0.2387 0.9529 -0.2943 0.040 Uiso 1 1 calc R
C12 C 0.2130(2) 0.5073(5) -0.1301(5) 0.0347(14) Uani 1 1 d .
C13 C 0.1661(2) 0.4975(5) -0.1173(6) 0.0386(15) Uani 1 1 d .
H13 H 0.1541 0.5390 -0.0742 0.046 Uiso 1 1 calc R
C14 C 0.6374(2) 0.9247(6) -0.1700(6) 0.0416(16) Uani 1 1 d .
C15 C 0.3453(3) 0.8684(5) -0.2603(5) 0.0397(15) Uani 1 1 d .
H15 H 0.3651 0.8229 -0.2219 0.048 Uiso 1 1 calc R
C16 C 0.2459(2) 0.5792(5) -0.0700(5) 0.0327(13) Uani 1 1 d .
C17 C 0.3712(4) 0.4823(8) 0.1463(11) 0.120(3) Uani 1 1 d DU
H17 H 0.3753 0.4689 0.0795 0.144 Uiso 1 1 calc R
C18 C 0.3805(5) 0.4199(10) 0.2261(9) 0.126(4) Uani 1 1 d DU
H18 H 0.3918 0.3581 0.2237 0.151 Uiso 1 1 calc R
C19 C 0.3558(3) 0.5519(7) 0.2759(6) 0.071(2) Uani 1 1 d DU
H19 H 0.3469 0.5982 0.3186 0.085 Uiso 1 1 calc R
C20 C 0.3903(6) 0.8161(10) 0.2853(11) 0.135(4) Uani 1 1 d DU
H20 H 0.4195 0.8095 0.2660 0.163 Uiso 1 1 calc R
C21 C 0.3404(6) 0.8695(13) 0.3800(15) 0.160(5) Uani 1 1 d DU
H21 H 0.3249 0.8985 0.4270 0.192 Uiso 1 1 calc R
C22 C 0.3259(8) 0.8102(12) 0.2985(13) 0.153(4) Uani 1 1 d DU
H22 H 0.2938 0.7934 0.2858 0.184 Uiso 1 1 calc R
N1 N 0.5917(2) 0.9144(5) -0.1461(5) 0.0492(16) Uani 1 1 d .
N2 N 0.3553(3) 0.5666(7) 0.1749(5) 0.075(2) Uani 1 1 d DU
N3 N 0.3703(3) 0.4641(7) 0.3098(8) 0.097(3) Uani 1 1 d DU
N4 N 0.3510(5) 0.7716(9) 0.2325(10) 0.111(3) Uani 1 1 d DU
N5 N 0.3860(6) 0.8708(11) 0.3675(12) 0.146(4) Uani 1 1 d DU
O4 O 0.27127(16) 0.8425(3) 0.0454(4) 0.0391(10) Uani 1 1 d .
O6 O 0.30689(17) 0.7583(4) -0.1179(4) 0.0440(12) Uani 1 1 d .
O1 O 0.38927(17) 0.6548(4) -0.0071(4) 0.0413(11) Uani 1 1 d .
O2 O 0.3862(2) 0.8011(4) 0.0475(6) 0.064(2) Uani 1 1 d .
O3 O 0.26387(18) 0.6691(5) 0.1676(4) 0.0480(13) Uani 1 1 d .
O5 O 0.28944(17) 0.5626(4) -0.0444(4) 0.0436(11) Uani 1 1 d .

loop_
_atom_site_aniso_label
_atom_site_aniso_U_11
_atom_site_aniso_U_22
_atom_site_aniso_U_33
_atom_site_aniso_U_23
_atom_site_aniso_U_13
_atom_site_aniso_U_12
Eu1 0.0191(3) 0.0319(3) 0.0362(3) 0.00103(13) 0.01789(17) -0.00045(11)
C1 0.023(3) 0.060(5) 0.047(4) -0.011(4) 0.020(3) -0.015(3)
C2 0.025(3) 0.060(5) 0.055(4) -0.006(4) 0.023(3) -0.012(3)
C3 0.036(4) 0.055(5) 0.086(6) -0.013(4) 0.034(4) -0.008(3)
C4 0.034(4) 0.045(4) 0.085(6) -0.005(4) 0.026(4) -0.010(3)
C5 0.036(4) 0.059(5) 0.080(6) -0.018(4) 0.039(4) -0.016(4)
C6 0.084(8) 0.065(6) 0.175(14) -0.024(7) 0.106(10) -0.014(5)
C7 0.077(7) 0.060(6) 0.132(10) -0.022(6) 0.087(8) -0.019(5)
C8 0.040(4) 0.052(5) 0.097(6) -0.012(5) 0.048(4) -0.011(4)
C9 0.038(4) 0.043(4) 0.040(3) 0.005(3) 0.024(3) 0.003(3)
C10 0.032(3) 0.045(4) 0.046(3) 0.004(3) 0.026(3) 0.006(3)
C11 0.028(3) 0.038(3) 0.042(3) 0.006(3) 0.025(3) 0.004(3)
C12 0.026(3) 0.036(3) 0.048(3) -0.001(3) 0.023(3) -0.001(3)
C13 0.037(3) 0.036(3) 0.053(4) -0.011(3) 0.032(3) -0.007(3)
C14 0.026(3) 0.053(4) 0.053(4) -0.012(3) 0.026(3) -0.009(3)
C15 0.038(3) 0.041(4) 0.046(4) 0.009(3) 0.024(3) 0.010(3)
C16 0.031(3) 0.034(3) 0.039(3) -0.007(3) 0.022(2) -0.004(3)
C17 0.143(6) 0.117(5) 0.108(4) -0.004(4) 0.043(5) 0.025(5)
C18 0.147(6) 0.110(5) 0.123(5) 0.000(4) 0.032(5) 0.029(5)
C19 0.065(4) 0.080(4) 0.071(3) 0.017(3) 0.021(3) 0.000(3)
C20 0.134(5) 0.135(6) 0.131(6) -0.013(4) 0.012(4) -0.009(4)
C21 0.162(6) 0.166(7) 0.153(6) -0.013(4) 0.036(5) 0.002(5)
C22 0.148(5) 0.159(7) 0.153(6) -0.011(4) 0.035(4) -0.007(4)
N1 0.033(3) 0.057(4) 0.066(4) -0.019(3) 0.031(3) -0.011(3)
N2 0.071(4) 0.097(4) 0.068(3) 0.007(3) 0.041(3) 0.018(3)
N3 0.103(5) 0.095(4) 0.098(4) 0.021(3) 0.035(4) 0.030(4)
N4 0.114(5) 0.110(5) 0.105(5) 0.024(4) 0.013(4) -0.012(4)
N5 0.155(5) 0.144(6) 0.137(5) -0.014(4) 0.026(4) -0.002(4)
O4 0.036(2) 0.036(3) 0.051(3) -0.002(2) 0.024(2) -0.002(2)
O6 0.035(2) 0.054(3) 0.050(3) 0.013(3) 0.027(2) 0.018(2)
O1 0.032(2) 0.044(3) 0.056(3) 0.006(2) 0.028(2) 0.000(2)
O2 0.046(3) 0.064(4) 0.100(5) -0.040(3) 0.054(4) -0.025(3)
O3 0.034(3) 0.071(4) 0.051(3) 0.022(3) 0.033(2) 0.019(3)
O5 0.030(2) 0.035(2) 0.072(3) -0.005(2) 0.022(2) 0.001(2)

loop_
_atom_type_symbol
_atom_type_description
_atom_type_scat_dispersion_real
_atom_type_scat_dispersion_imag
_atom_type_scat_source
C C 0.0181 0.0091 'International Tables Vol C Tables 4.2.6.8 and 6.1.1.4'
H H 0.0000 0.0000 'International Tables Vol C Tables 4.2.6.8 and 6.1.1.4'
N N 0.0311 0.0180 'International Tables Vol C Tables 4.2.6.8 and 6.1.1.4'
O O 0.0492 0.0322 'International Tables Vol C Tables 4.2.6.8 and 6.1.1.4'
Eu Eu -8.9294 11.1857 'International Tables Vol C Tables 4.2.6.8 and 6.1.1.4'

loop_
_geom_angle_atom_site_label_1
_geom_angle_atom_site_label_2
_geom_angle_atom_site_label_3
_geom_angle
_geom_angle_site_symmetry_1
_geom_angle_site_symmetry_3
O4 Eu1 O3 77.86(18) . .
O4 Eu1 O6 72.95(16) . .
O3 Eu1 O6 133.90(17) . .
O4 Eu1 O5 121.95(17) . .
O3 Eu1 O5 90.1(2) . .
O6 Eu1 O5 76.55(19) . .
O4 Eu1 O2 88.21(19) . .
O3 Eu1 O2 142.0(2) . .
O6 Eu1 O2 72.0(2) . .
O5 Eu1 O2 126.66(18) . .
O4 Eu1 N4 81.1(3) . .
O3 Eu1 N4 72.2(3) . .
O6 Eu1 N4 134.8(3) . .
O5 Eu1 N4 148.0(3) . .
O2 Eu1 N4 70.8(3) . .
O4 Eu1 O1 133.61(16) . .
O3 Eu1 O1 148.05(18) . .
O6 Eu1 O1 72.08(16) . .
O5 Eu1 O1 77.51(16) . .
O2 Eu1 O1 52.39(18) . .
N4 Eu1 O1 103.4(3) . .
O4 Eu1 N2 146.66(19) . .
O3 Eu1 N2 74.7(2) . .
O6 Eu1 N2 140.4(2) . .
O5 Eu1 N2 76.9(3) . .
O2 Eu1 N2 102.0(3) . .
N4 Eu1 N2 72.8(3) . .
O1 Eu1 N2 73.85(19) . .
O4 Eu1 O4 73.17(18) . 7_565
O3 Eu1 O4 66.48(17) . 7_565
O6 Eu1 O4 71.30(16) . 7_565
O5 Eu1 O4 50.50(15) . 7_565
O2 Eu1 O4 142.3(2) . 7_565
N4 Eu1 O4 134.8(3) . 7_565
O1 Eu1 O4 121.41(16) . 7_565
N2 Eu1 O4 111.6(2) . 7_565
O4 Eu1 C1 110.5(2) . .
O3 Eu1 C1 158.2(2) . .
O6 Eu1 C1 67.45(19) . .
O5 Eu1 C1 101.28(19) . .
O2 Eu1 C1 26.4(2) . .
N4 Eu1 C1 88.9(3) . .
O1 Eu1 C1 26.2(2) . .
N2 Eu1 C1 89.7(2) . .
O4 Eu1 C1 134.73(17) 7_565 .
O4 Eu1 C16 98.39(18) . .
O3 Eu1 C16 76.8(2) . .
O6 Eu1 C16 73.12(19) . .
O5 Eu1 C16 24.68(17) . .
O2 Eu1 C16 140.7(2) . .
N4 Eu1 C16 148.4(3) . .
O1 Eu1 C16 99.61(16) . .
N2 Eu1 C16 93.4(2) . .
O4 Eu1 C16 25.84(16) 7_565 .
C1 Eu1 C16 120.04(18) . .
O4 Eu1 Eu1 39.41(12) . 7_565
O3 Eu1 Eu1 67.24(13) . 7_565
O6 Eu1 Eu1 67.49(11) . 7_565
O5 Eu1 Eu1 83.42(12) . 7_565
O2 Eu1 Eu1 120.46(18) . 7_565
N4 Eu1 Eu1 112.1(3) . 7_565
O1 Eu1 Eu1 138.25(12) . 7_565
N2 Eu1 Eu1 136.81(18) . 7_565
O4 Eu1 Eu1 33.76(10) 7_565 7_565
C1 Eu1 Eu1 132.04(17) . 7_565
C16 Eu1 Eu1 59.19(13) . 7_565
O1 C1 O2 121.5(6) . .
O1 C1 C2 121.0(7) . .
O2 C1 C2 117.5(7) . .
O1 C1 Eu1 62.3(3) . .
O2 C1 Eu1 60.0(3) . .
C2 C1 Eu1 171.0(6) . .
C3 C2 C7 119.2(7) . .
C3 C2 C1 121.8(8) . .
C7 C2 C1 119.0(8) . .
C2 C3 C4 120.1(8) . .
C2 C3 H3 119.9 . .
C4 C3 H3 119.9 . .
C5 C4 C3 120.6(8) . .
C5 C4 H4 119.7 . .
C3 C4 H4 119.7 . .
C4 C5 C6 119.9(7) . .
C4 C5 C8 122.3(8) . .
C6 C5 C8 117.7(8) . .
C7 C6 C5 119.2(9) . .
C7 C6 H6 120.4 . .
C5 C6 H6 120.4 . .
C6 C7 C2 121.1(9) . .
C6 C7 H7 119.5 . .
C2 C7 H7 119.5 . .
N1 C8 C5 124.0(8) . .
N1 C8 H16 111(6) . .
C5 C8 H16 123(6) . .
O6 C9 O3 126.3(7) . 7_565
O6 C9 C10 118.2(6) . .
O3 C9 C10 115.5(6) 7_565 .
C11 C10 C15 119.3(6) . .
C11 C10 C9 119.4(6) . .
C15 C10 C9 121.3(6) . .
C10 C11 C12 121.1(6) . 4_554
C10 C11 H11 119.5 . .
C12 C11 H11 119.5 4_554 .
C11 C12 C13 119.6(6) 4_544 .
C11 C12 C16 119.1(5) 4_544 .
C13 C12 C16 121.3(6) . .
C12 C13 C14 119.4(6) . 3_445
C12 C13 H13 120.3 . .
C14 C13 H13 120.3 3_445 .
C15 C14 C13 119.4(6) 2_654 3
C15 C14 N1 124.6(6) 2_654 .
C13 C14 N1 116.0(6) 3 .
C14 C15 C10 121.0(7) 2_654 .
C14 C15 H15 119.5 2_654 .
C10 C15 H15 119.5 . .
O5 C16 O4 120.8(6) . 7_565
O5 C16 C12 120.2(6) . .
O4 C16 C12 119.0(6) 7_565 .
O5 C16 Eu1 54.5(3) . .
O4 C16 Eu1 66.4(3) 7_565 .
C12 C16 Eu1 173.7(5) . .
C18 C17 N2 112.1(12) . .
C18 C17 H17 123.9 . .
N2 C17 H17 123.9 . .
C17 C18 N3 107.1(12) . .
C17 C18 H18 126.5 . .
N3 C18 H18 126.5 . .
N2 C19 N3 114.0(9) . .
N2 C19 H19 123.0 . .
N3 C19 H19 123.0 . .
N4 C20 N5 118.0(17) . .
N4 C20 C22 45.6(9) . .
N5 C20 C22 72.3(13) . .
N4 C20 H20 121.0 . .
N5 C20 H20 121.0 . .
C22 C20 H20 166.6 . .
N5 C21 C22 93.2(18) . .
N5 C21 H21 133.4 . .
C22 C21 H21 133.4 . .
C21 C22 N4 130(2) . .
C21 C22 C20 84.4(14) . .
N4 C22 C20 45.3(8) . .
C21 C22 N5 43.4(9) . .
N4 C22 N5 86.3(13) . .
C20 C22 N5 41.0(6) . .
C21 C22 H22 115.1 . .
N4 C22 H22 115.1 . .
C20 C22 H22 160.4 . .
N5 C22 H22 158.5 . .
C8 N1 C14 118.9(7) . .
C19 N2 C17 102.0(10) . .
C19 N2 Eu1 128.5(6) . .
C17 N2 Eu1 128.3(7) . .
C19 N3 C18 104.8(10) . .
C20 N4 C22 89.1(17) . .
C20 N4 Eu1 141.1(11) . .
C22 N4 Eu1 126.1(12) . .
C21 N5 C20 110.1(17) . .
C21 N5 C22 43.4(9) . .
C20 N5 C22 66.6(12) . .
C16 O4 Eu1 160.6(5) 7_565 .
C16 O4 Eu1 87.8(4) 7_565 7_565
Eu1 O4 Eu1 106.83(18) . 7_565
C9 O6 Eu1 133.3(4) . .
C1 O1 Eu1 91.5(4) . .
C1 O2 Eu1 93.6(4) . .
C9 O3 Eu1 139.1(5) 7_565 .
C16 O5 Eu1 100.8(4) . .

loop_
_geom_bond_atom_site_label_1
_geom_bond_atom_site_label_2
_geom_bond_distance
_geom_bond_site_symmetry_2
Eu1 O4 2.348(5) .
Eu1 O3 2.350(4) .
Eu1 O6 2.407(5) .
Eu1 O5 2.424(5) .
Eu1 O2 2.450(5) .
Eu1 N4 2.485(14) .
Eu1 O1 2.501(4) .
Eu1 N2 2.548(9) .
Eu1 O4 2.682(5) 7_565
Eu1 C1 2.824(6) .
Eu1 C16 2.925(6) .
C1 O1 1.246(10) .
C1 O2 1.260(10) .
C1 C2 1.512(9) .
C2 C3 1.351(12) .
C2 C7 1.400(13) .
C3 C4 1.413(11) .
C3 H3 0.9300 .
C4 C5 1.343(12) .
C4 H4 0.9300 .
C5 C6 1.407(13) .
C5 C8 1.474(10) .
C6 C7 1.366(13) .
C6 H6 0.9300 .
C7 H7 0.9300 .
C8 N1 1.248(11) .
C8 H16 1.00(2) .
C9 O6 1.244(9) .
C9 O3 1.267(9) 7_565
C9 C10 1.515(9) .
C10 C11 1.366(10) .
C10 C15 1.392(9) .
C11 C12 1.393(9) 4_554
C11 H11 0.9300 .
C12 C11 1.393(9) 4_544
C12 C13 1.395(8) .
C12 C16 1.489(9) .
C13 C14 1.401(10) 3_445
C13 H13 0.9300 .
C14 C15 1.380(10) 2_654
C14 C13 1.401(10) 3
C14 N1 1.420(8) .
C15 C14 1.380(10) 2_654
C15 H15 0.9300 .
C16 O5 1.243(8) .
C16 O4 1.276(8) 7_565
C17 C18 1.350(5) .
C17 N2 1.351(5) .
C17 H17 0.9300 .
C18 N3 1.350(5) .
C18 H18 0.9300 .
C19 N2 1.342(5) .
C19 N3 1.348(5) .
C19 H19 0.9300 .
C20 N4 1.345(5) .
C20 N5 1.353(5) .
C20 C22 1.89(3) .
C20 H20 0.9300 .
C21 N5 1.352(5) .
C21 C22 1.352(5) .
C21 H21 0.9300 .
C22 N4 1.353(5) .
C22 N5 1.96(3) .
C22 H22 0.9300 .
O4 C16 1.276(8) 7_565
O4 Eu1 2.682(5) 7_565
O3 C9 1.267(9) 7_565

loop_
_platon_squeeze_void_nr
_platon_squeeze_void_average_x
_platon_squeeze_void_average_y
_platon_squeeze_void_average_z
_platon_squeeze_void_volume
_platon_squeeze_void_count_electrons
_platon_squeeze_void_content
1 0.000 0.000 -0.010 393 113 ' '
2 0.253 0.252 -0.001 151 46 ' '
3 0.501 0.501 -0.001 390 113 ' '
4 0.750 0.750 0.000 148 46 ' '
5 0.250 0.750 0.500 147 46 ' '
6 0.750 0.250 0.500 147 46 ' '
